data_4307325
loop_
_publ_author_name
'Takashi Aridomi'
'Tatsuya Kawamoto'
'Takumi Konno'

_publ_contact_author 'Takumi Konno'
_publ_contact_author_address
;
Department of Chemistry, Graduate School of Science, Osaka University, 
Toyonaka, Osaka, 560-0043, Japan
;
_publ_contact_author_email ' konno@ch.wani.osaka-u.ac.jp '
_publ_contact_author_fax ' +81-6-6850-5765 '
_publ_contact_author_phone ' +81-6-6850-5765 '
_publ_section_title
;
Controlled Binding of al-Cysteinato Cobalt(III) Octahedron to a Cadmium(II)
Center
;
_journal_name_full 'Inorganic Chemistry'
_journal_page_first 1343
_journal_page_last 1353
_journal_paper_doi 10.1021/ic061868e
_journal_volume 46
_journal_year 2007
_chemical_absolute_configuration rmad
_chemical_formula_sum 'C7 H24 Cd Cl4 Co N5 O3 S'
_chemical_formula_weight 571.50
_chemical_name_systematic
; 
 ? 
;
_space_group_IT_number 4
_symmetry_cell_setting monoclinic
_symmetry_space_group_name_Hall 'P 2yb'
_symmetry_space_group_name_H-M 'P 1 21 1'
_atom_sites_solution_hydrogens geom
_atom_sites_solution_primary direct
_atom_sites_solution_secondary difmap
_audit_creation_method SHELXL-97
_cell_angle_alpha 90.00
_cell_angle_beta 109.048(7)
_cell_angle_gamma 90.00
_cell_formula_units_Z 2
_cell_length_a 8.4196(9)
_cell_length_b 12.2966(18)
_cell_length_c 9.8194(8)
_cell_measurement_reflns_used 25
_cell_measurement_temperature 296(2)
_cell_measurement_theta_max 15.0
_cell_measurement_theta_min 14.8
_cell_volume 961.0(2)
_computing_cell_refinement 'MSC/AFC Diffractometer Control'
_computing_data_collection 'MSC/AFC Diffractometer Control'
_computing_data_reduction ydkr
_computing_structure_refinement 'SHELXL-97 (Sheldrick, 1997)'
_computing_structure_solution 'SHELXL-97 (Sheldrick, 199y)'
_diffrn_ambient_temperature 296(2)
_diffrn_measured_fraction_theta_full 1.000
_diffrn_measured_fraction_theta_max 1.000
_diffrn_measurement_device_type 'Rigaku AFC5R'
_diffrn_measurement_method \w-2\q
_diffrn_radiation_monochromator graphite
_diffrn_radiation_source 'fine-focus sealed tube'
_diffrn_radiation_type MoK\a
_diffrn_radiation_wavelength 0.71069
_diffrn_reflns_av_R_equivalents 0.0138
_diffrn_reflns_av_sigmaI/netI 0.0243
_diffrn_reflns_limit_h_max 11
_diffrn_reflns_limit_h_min 0
_diffrn_reflns_limit_k_max 0
_diffrn_reflns_limit_k_min -17
_diffrn_reflns_limit_l_max 13
_diffrn_reflns_limit_l_min -13
_diffrn_reflns_number 3088
_diffrn_reflns_theta_full 29.99
_diffrn_reflns_theta_max 29.99
_diffrn_reflns_theta_min 2.56
_diffrn_standards_decay_% -3.00
_diffrn_standards_interval_count 150
_diffrn_standards_number 3
_exptl_absorpt_coefficient_mu 2.648
_exptl_absorpt_correction_T_max 0.7776
_exptl_absorpt_correction_T_min 0.4172
_exptl_absorpt_correction_type psi-scan
_exptl_crystal_colour red
_exptl_crystal_density_diffrn 1.975
_exptl_crystal_density_method 'not measured'
_exptl_crystal_description plate
_exptl_crystal_F_000 568
_exptl_crystal_size_max 0.40
_exptl_crystal_size_mid 0.15
_exptl_crystal_size_min 0.10
_refine_diff_density_max 0.443
_refine_diff_density_min -0.392
_refine_diff_density_rms 0.075
_refine_ls_abs_structure_details 'Flack H D (1983), Acta Cryst. A39, 876-881'
_refine_ls_abs_structure_Flack 0.004(17)
_refine_ls_extinction_coef 0.0043(5)
_refine_ls_extinction_expression Fc^*^=kFc[1+0.001xFc^2^\l^3^/sin(2\q)]^-1/4^
_refine_ls_extinction_method SHELXL
_refine_ls_goodness_of_fit_ref 1.070
_refine_ls_hydrogen_treatment mixed
_refine_ls_matrix_type full
_refine_ls_number_parameters 204
_refine_ls_number_reflns 2914
_refine_ls_number_restraints 1
_refine_ls_restrained_S_all 1.070
_refine_ls_R_factor_all 0.0266
_refine_ls_R_factor_gt 0.0219
_refine_ls_shift/su_max 0.001
_refine_ls_shift/su_mean 0.000
_refine_ls_structure_factor_coef Fsqd
_refine_ls_weighting_details 'calc w=1/[\s^2^(Fo^2^)+(0.0271P)^2^+0.1127P] where P=(Fo^2^+2Fc^2^)/3'
_refine_ls_weighting_scheme calc
_refine_ls_wR_factor_gt 0.0538
_refine_ls_wR_factor_ref 0.0553
_reflns_number_gt 2719
_reflns_number_total 2914
_reflns_threshold_expression >2sigma(I)
_cod_data_source_file ic061868esi20061121_121855_1.cif
_cod_data_source_block 1Cl.H2O
_cod_depositor_comments
;
The following automatic conversions were performed:
'_symmetry_cell_setting' value 'Monoclinic' changed to 'monoclinic'
according to '/home/saulius/struct/CIF-dictionaries/cif_core.dic'
dictionary named 'cif_core.dic' version 2.4.1 from 2010-06-29.

Automatic conversion script
Id: cif_fix_enum 1527 2010-12-29 10:47:43Z saulius 
;
_cod_original_cell_volume 960.96(19)
_cod_database_code 4307325

loop_
_symmetry_equiv_pos_as_xyz
'x, y, z'
'-x, y+1/2, -z'

loop_
_atom_site_label
_atom_site_type_symbol
_atom_site_fract_x
_atom_site_fract_y
_atom_site_fract_z
_atom_site_U_iso_or_equiv
_atom_site_adp_type
_atom_site_occupancy
_atom_site_symmetry_multiplicity
_atom_site_calc_flag
_atom_site_refinement_flags
_atom_site_disorder_assembly
_atom_site_disorder_group
Cd1 Cd 1.31491(3) 0.69955(2) 1.25661(3) 0.03233(7) Uani 1 1 d . . .
Co1 Co 0.78952(5) 0.75988(4) 0.91775(5) 0.02169(9) Uani 1 1 d . . .
S1 S 0.97877(11) 0.66776(7) 1.09871(9) 0.02696(17) Uani 1 1 d . . .
Cl4 Cl 1.41027(17) 0.57086(9) 1.09772(13) 0.0467(3) Uani 1 1 d . . .
Cl2 Cl 1.25540(14) 0.56791(10) 1.42600(12) 0.0478(3) Uani 1 1 d . . .
Cl3 Cl 1.34212(13) 0.87165(9) 1.12369(14) 0.0471(3) Uani 1 1 d . . .
Cl1 Cl 1.60304(14) 0.74580(12) 1.45042(10) 0.0475(3) Uani 1 1 d . . .
N2 N 0.6285(4) 0.6420(3) 0.9032(3) 0.0302(6) Uani 1 1 d . . .
H6 H 0.6781 0.5777 0.8998 0.036 Uiso 1 1 calc R . .
H7 H 0.5956 0.6422 0.9817 0.036 Uiso 1 1 calc R . .
N3 N 0.6013(4) 0.8314(3) 0.7653(3) 0.0295(6) Uani 1 1 d . . .
H12 H 0.5942 0.9018 0.7878 0.035 Uiso 1 1 calc R . .
H13 H 0.6202 0.8283 0.6803 0.035 Uiso 1 1 calc R . .
C1 C 0.8765(4) 0.6950(4) 1.2320(3) 0.0289(6) Uani 1 1 d . . .
H2 H 0.7788 0.6486 1.2148 0.035 Uiso 1 1 calc R . .
H1 H 0.9533 0.6799 1.3278 0.035 Uiso 1 1 calc R . .
O2 O 0.9734(4) 0.9742(3) 1.1998(3) 0.0447(8) Uani 1 1 d . . .
N5 N 0.9457(4) 0.8769(3) 0.9082(3) 0.0285(6) Uani 1 1 d . . .
H20 H 0.8936 0.9417 0.8993 0.034 Uiso 1 1 calc R . .
H21 H 1.0344 0.8777 0.9899 0.034 Uiso 1 1 calc R . .
C3 C 0.9705(5) 0.8920(3) 1.2658(4) 0.0342(8) Uani 1 1 d . . .
N1 N 0.7207(4) 0.8366(3) 1.0684(3) 0.0267(6) Uani 1 1 d . . .
H4 H 0.7238 0.9087 1.0534 0.032 Uiso 1 1 calc R . .
H5 H 0.6133 0.8189 1.0566 0.032 Uiso 1 1 calc R . .
N4 N 0.8700(4) 0.6866(3) 0.7749(3) 0.0291(6) Uani 1 1 d . . .
H15 H 0.8883 0.6158 0.7977 0.035 Uiso 1 1 calc R . .
H14 H 0.7915 0.6913 0.6872 0.035 Uiso 1 1 calc R . .
C5 C 0.4422(5) 0.7747(4) 0.7540(5) 0.0380(9) Uani 1 1 d . . .
H10 H 0.3589 0.7885 0.6608 0.046 Uiso 1 1 calc R . .
H11 H 0.3986 0.8003 0.8283 0.046 Uiso 1 1 calc R . .
C6 C 1.0282(5) 0.7384(4) 0.7722(5) 0.0379(9) Uani 1 1 d . . .
H17 H 1.0493 0.7208 0.6833 0.045 Uiso 1 1 calc R . .
H16 H 1.1226 0.7133 0.8526 0.045 Uiso 1 1 calc R . .
C4 C 0.4801(5) 0.6551(4) 0.7724(4) 0.0378(9) Uani 1 1 d . . .
H8 H 0.3847 0.6161 0.7831 0.045 Uiso 1 1 calc R . .
H9 H 0.5036 0.6266 0.6889 0.045 Uiso 1 1 calc R . .
C2 C 0.8238(5) 0.8134(3) 1.2209(4) 0.0293(7) Uani 1 1 d . . .
H3 H 0.7541 0.8253 1.2823 0.035 Uiso 1 1 calc R . .
C7 C 1.0043(6) 0.8586(4) 0.7827(5) 0.0393(9) Uani 1 1 d . . .
H18 H 1.1093 0.8966 0.7964 0.047 Uiso 1 1 calc R . .
H19 H 0.9216 0.8854 0.6952 0.047 Uiso 1 1 calc R . .
O1 O 1.0894(5) 0.8622(3) 1.3838(4) 0.0552(10) Uani 1 1 d . . .
O3 O 1.3533(5) 0.9837(4) 1.4809(6) 0.0777(14) Uani 1 1 d . . .
H22 H 1.198(8) 0.910(6) 1.422(7) 0.072(19) Uiso 1 1 d . . .

loop_
_atom_site_aniso_label
_atom_site_aniso_U_11
_atom_site_aniso_U_22
_atom_site_aniso_U_33
_atom_site_aniso_U_23
_atom_site_aniso_U_13
_atom_site_aniso_U_12
Cd1 0.03461(13) 0.02861(12) 0.02942(12) 0.00209(11) 0.00451(9) -0.00196(11)
Co1 0.02070(19) 0.0208(2) 0.02143(19) 0.00097(16) 0.00395(15) 0.00101(16)
S1 0.0257(4) 0.0250(4) 0.0259(4) 0.0028(3) 0.0026(3) 0.0008(3)
Cl4 0.0662(7) 0.0340(5) 0.0502(6) -0.0085(4) 0.0332(5) -0.0115(5)
Cl2 0.0411(5) 0.0498(6) 0.0412(5) 0.0177(5) -0.0020(4) -0.0112(5)
Cl3 0.0354(5) 0.0347(5) 0.0656(7) 0.0172(5) 0.0091(5) -0.0021(4)
Cl1 0.0433(5) 0.0714(8) 0.0251(4) -0.0004(5) 0.0075(4) -0.0192(5)
N2 0.0303(14) 0.0273(15) 0.0297(14) 0.0022(12) 0.0053(12) -0.0048(12)
N3 0.0270(14) 0.0319(15) 0.0270(14) 0.0032(12) 0.0051(11) 0.0067(12)
C1 0.0287(14) 0.0280(15) 0.0281(14) 0.0040(16) 0.0066(11) -0.0025(16)
O2 0.0498(18) 0.0328(15) 0.0411(16) 0.0019(13) 0.0006(13) -0.0127(14)
N5 0.0256(13) 0.0255(14) 0.0322(14) 0.0035(12) 0.0065(11) 0.0001(11)
C3 0.0377(19) 0.0331(19) 0.0277(17) -0.0040(15) 0.0049(14) -0.0070(16)
N1 0.0261(13) 0.0263(14) 0.0269(13) -0.0006(11) 0.0076(11) 0.0017(11)
N4 0.0309(13) 0.0262(16) 0.0281(12) -0.0001(12) 0.0067(10) 0.0064(12)
C5 0.0209(15) 0.051(3) 0.0354(19) 0.0051(18) 0.0006(13) 0.0035(17)
C6 0.0320(18) 0.045(2) 0.040(2) 0.0020(17) 0.0169(16) 0.0060(16)
C4 0.0304(17) 0.049(2) 0.0275(17) -0.0035(17) 0.0006(14) -0.0086(17)
C2 0.0312(16) 0.0336(19) 0.0233(14) 0.0011(13) 0.0094(13) -0.0058(14)
C7 0.041(2) 0.039(2) 0.044(2) 0.0064(18) 0.0228(18) -0.0014(17)
O1 0.0551(19) 0.0470(19) 0.0415(17) 0.0094(15) -0.0143(15) -0.0185(17)
O3 0.051(2) 0.061(3) 0.101(3) -0.008(3) -0.003(2) -0.016(2)

loop_
_atom_type_symbol
_atom_type_description
_atom_type_scat_dispersion_real
_atom_type_scat_dispersion_imag
_atom_type_scat_source
C C 0.0033 0.0016 'International Tables Vol C Tables 4.2.6.8 and 6.1.1.4'
H H 0.0000 0.0000 'International Tables Vol C Tables 4.2.6.8 and 6.1.1.4'
N N 0.0061 0.0033 'International Tables Vol C Tables 4.2.6.8 and 6.1.1.4'
O O 0.0106 0.0060 'International Tables Vol C Tables 4.2.6.8 and 6.1.1.4'
S S 0.1246 0.1234 'International Tables Vol C Tables 4.2.6.8 and 6.1.1.4'
Cl Cl 0.1484 0.1585 'International Tables Vol C Tables 4.2.6.8 and 6.1.1.4'
Co Co 0.3494 0.9721 'International Tables Vol C Tables 4.2.6.8 and 6.1.1.4'
Cd Cd -0.8075 1.2024 'International Tables Vol C Tables 4.2.6.8 and 6.1.1.4'

loop_
_geom_angle_atom_site_label_1
_geom_angle_atom_site_label_2
_geom_angle_atom_site_label_3
_geom_angle
_geom_angle_site_symmetry_1
_geom_angle_site_symmetry_3
_geom_angle_publ_flag
Cl2 Cd1 Cl4 100.32(5) . . ?
Cl2 Cd1 Cl3 163.64(5) . . ?
Cl4 Cd1 Cl3 95.99(4) . . ?
Cl2 Cd1 Cl1 89.79(4) . . ?
Cl4 Cd1 Cl1 100.33(4) . . ?
Cl3 Cd1 Cl1 88.56(4) . . ?
Cl2 Cd1 S1 83.72(3) . . ?
Cl4 Cd1 S1 92.20(4) . . ?
Cl3 Cd1 S1 94.41(3) . . ?
Cl1 Cd1 S1 166.76(3) . . ?
Cl2 Cd1 O1 82.76(7) . . ?
Cl4 Cd1 O1 163.32(6) . . ?
Cl3 Cd1 O1 81.23(7) . . ?
Cl1 Cd1 O1 96.05(6) . . ?
S1 Cd1 O1 71.74(6) . . ?
N2 Co1 N4 90.01(14) . . ?
N2 Co1 N5 173.38(13) . . ?
N4 Co1 N5 84.82(14) . . ?
N2 Co1 N1 92.43(13) . . ?
N4 Co1 N1 176.90(13) . . ?
N5 Co1 N1 92.88(13) . . ?
N2 Co1 N3 84.84(14) . . ?
N4 Co1 N3 92.35(13) . . ?
N5 Co1 N3 91.23(13) . . ?
N1 Co1 N3 89.77(13) . . ?
N2 Co1 S1 88.85(10) . . ?
N4 Co1 S1 90.71(9) . . ?
N5 Co1 S1 95.33(9) . . ?
N1 Co1 S1 87.43(9) . . ?
N3 Co1 S1 172.99(10) . . ?
C1 S1 Co1 95.47(12) . . ?
C1 S1 Cd1 102.01(11) . . ?
Co1 S1 Cd1 134.09(4) . . ?
C4 N2 Co1 110.5(3) . . ?
C4 N2 H6 109.5 . . ?
Co1 N2 H6 109.5 . . ?
C4 N2 H7 109.5 . . ?
Co1 N2 H7 109.5 . . ?
H6 N2 H7 108.1 . . ?
C5 N3 Co1 109.0(2) . . ?
C5 N3 H12 109.9 . . ?
Co1 N3 H12 109.9 . . ?
C5 N3 H13 109.9 . . ?
Co1 N3 H13 109.9 . . ?
H12 N3 H13 108.3 . . ?
C2 C1 S1 108.8(3) . . ?
C2 C1 H2 109.9 . . ?
S1 C1 H2 109.9 . . ?
C2 C1 H1 109.9 . . ?
S1 C1 H1 109.9 . . ?
H2 C1 H1 108.3 . . ?
C7 N5 Co1 109.7(3) . . ?
C7 N5 H20 109.7 . . ?
Co1 N5 H20 109.7 . . ?
C7 N5 H21 109.7 . . ?
Co1 N5 H21 109.7 . . ?
H20 N5 H21 108.2 . . ?
O2 C3 O1 124.4(4) . . ?
O2 C3 C2 122.4(4) . . ?
O1 C3 C2 113.2(4) . . ?
C2 N1 Co1 116.0(2) . . ?
C2 N1 H4 108.3 . . ?
Co1 N1 H4 108.3 . . ?
C2 N1 H5 108.3 . . ?
Co1 N1 H5 108.3 . . ?
H4 N1 H5 107.4 . . ?
C6 N4 Co1 109.7(3) . . ?
C6 N4 H15 109.7 . . ?
Co1 N4 H15 109.7 . . ?
C6 N4 H14 109.7 . . ?
Co1 N4 H14 109.7 . . ?
H15 N4 H14 108.2 . . ?
N3 C5 C4 107.5(3) . . ?
N3 C5 H10 110.2 . . ?
C4 C5 H10 110.2 . . ?
N3 C5 H11 110.2 . . ?
C4 C5 H11 110.2 . . ?
H10 C5 H11 108.5 . . ?
N4 C6 C7 106.2(3) . . ?
N4 C6 H17 110.5 . . ?
C7 C6 H17 110.5 . . ?
N4 C6 H16 110.5 . . ?
C7 C6 H16 110.5 . . ?
H17 C6 H16 108.7 . . ?
N2 C4 C5 107.3(3) . . ?
N2 C4 H8 110.3 . . ?
C5 C4 H8 110.3 . . ?
N2 C4 H9 110.3 . . ?
C5 C4 H9 110.3 . . ?
H8 C4 H9 108.5 . . ?
N1 C2 C1 108.5(3) . . ?
N1 C2 C3 108.8(3) . . ?
C1 C2 C3 113.6(3) . . ?
N1 C2 H3 108.7 . . ?
C1 C2 H3 108.7 . . ?
C3 C2 H3 108.7 . . ?
N5 C7 C6 107.1(3) . . ?
N5 C7 H18 110.3 . . ?
C6 C7 H18 110.3 . . ?
N5 C7 H19 110.3 . . ?
C6 C7 H19 110.3 . . ?
H18 C7 H19 108.5 . . ?
C3 O1 Cd1 101.8(3) . . ?
C3 O1 H22 119(4) . . ?
Cd1 O1 H22 86(4) . . ?

loop_
_geom_bond_atom_site_label_1
_geom_bond_atom_site_label_2
_geom_bond_distance
_geom_bond_site_symmetry_2
_geom_bond_publ_flag
Cd1 Cl2 2.4864(11) . ?
Cd1 Cl4 2.5300(12) . ?
Cd1 Cl3 2.5357(11) . ?
Cd1 Cl1 2.6110(11) . ?
Cd1 S1 2.7753(9) . ?
Cd1 O1 3.273(4) . ?
Co1 N2 1.958(3) . ?
Co1 N4 1.964(3) . ?
Co1 N5 1.972(3) . ?
Co1 N1 1.993(3) . ?
Co1 N3 1.994(3) . ?
Co1 S1 2.2652(9) . ?
S1 C1 1.817(4) . ?
N2 C4 1.480(5) . ?
N2 H6 0.9000 . ?
N2 H7 0.9000 . ?
N3 C5 1.482(5) . ?
N3 H12 0.9000 . ?
N3 H13 0.9000 . ?
C1 C2 1.515(6) . ?
C1 H2 0.9700 . ?
C1 H1 0.9700 . ?
O2 C3 1.205(5) . ?
N5 C7 1.485(5) . ?
N5 H20 0.9000 . ?
N5 H21 0.9000 . ?
C3 O1 1.312(5) . ?
C3 C2 1.517(5) . ?
N1 C2 1.493(4) . ?
N1 H4 0.9000 . ?
N1 H5 0.9000 . ?
N4 C6 1.485(5) . ?
N4 H15 0.9000 . ?
N4 H14 0.9000 . ?
C5 C4 1.502(7) . ?
C5 H10 0.9700 . ?
C5 H11 0.9700 . ?
C6 C7 1.501(6) . ?
C6 H17 0.9700 . ?
C6 H16 0.9700 . ?
C4 H8 0.9700 . ?
C4 H9 0.9700 . ?
C2 H3 0.9800 . ?
C7 H18 0.9700 . ?
C7 H19 0.9700 . ?
O1 H22 1.05(7) . ?

loop_
_geom_hbond_atom_site_label_D
_geom_hbond_atom_site_label_H
_geom_hbond_atom_site_label_A
_geom_hbond_distance_DH
_geom_hbond_distance_HA
_geom_hbond_distance_DA
_geom_hbond_angle_DHA
_geom_hbond_site_symmetry_A
N5 H21 Cl3 0.90 2.49 3.318(3) 152.4 .

loop_
_geom_torsion_atom_site_label_1
_geom_torsion_atom_site_label_2
_geom_torsion_atom_site_label_3
_geom_torsion_atom_site_label_4
_geom_torsion
_geom_torsion_site_symmetry_1
_geom_torsion_site_symmetry_2
_geom_torsion_site_symmetry_3
_geom_torsion_site_symmetry_4
_geom_torsion_publ_flag
N2 Co1 S1 C1 -73.15(17) . . . . ?
N4 Co1 S1 C1 -163.14(17) . . . . ?
N5 Co1 S1 C1 111.99(17) . . . . ?
N1 Co1 S1 C1 19.34(16) . . . . ?
N2 Co1 S1 Cd1 174.28(11) . . . . ?
N4 Co1 S1 Cd1 84.28(11) . . . . ?
N5 Co1 S1 Cd1 -0.58(11) . . . . ?
N1 Co1 S1 Cd1 -93.24(10) . . . . ?
Cl2 Cd1 S1 C1 52.99(15) . . . . ?
Cl4 Cd1 S1 C1 153.14(15) . . . . ?
Cl3 Cd1 S1 C1 -110.68(15) . . . . ?
Cl1 Cd1 S1 C1 -8.1(2) . . . . ?
O1 Cd1 S1 C1 -31.43(16) . . . . ?
Cl2 Cd1 S1 Co1 162.98(6) . . . . ?
Cl4 Cd1 S1 Co1 -96.88(6) . . . . ?
Cl3 Cd1 S1 Co1 -0.69(6) . . . . ?
Cl1 Cd1 S1 Co1 101.89(17) . . . . ?
O1 Cd1 S1 Co1 78.56(8) . . . . ?
N4 Co1 N2 C4 -79.0(3) . . . . ?
N1 Co1 N2 C4 102.9(3) . . . . ?
N3 Co1 N2 C4 13.4(3) . . . . ?
S1 Co1 N2 C4 -169.7(3) . . . . ?
N2 Co1 N3 C5 14.4(3) . . . . ?
N4 Co1 N3 C5 104.2(3) . . . . ?
N5 Co1 N3 C5 -171.0(3) . . . . ?
N1 Co1 N3 C5 -78.1(3) . . . . ?
Co1 S1 C1 C2 -43.6(2) . . . . ?
Cd1 S1 C1 C2 93.7(2) . . . . ?
N4 Co1 N5 C7 12.4(3) . . . . ?
N1 Co1 N5 C7 -169.7(3) . . . . ?
N3 Co1 N5 C7 -79.9(3) . . . . ?
S1 Co1 N5 C7 102.6(2) . . . . ?
N2 Co1 N1 C2 94.8(3) . . . . ?
N5 Co1 N1 C2 -89.2(3) . . . . ?
N3 Co1 N1 C2 179.6(3) . . . . ?
S1 Co1 N1 C2 6.0(2) . . . . ?
N2 Co1 N4 C6 -167.8(3) . . . . ?
N5 Co1 N4 C6 16.4(2) . . . . ?
N3 Co1 N4 C6 107.4(3) . . . . ?
S1 Co1 N4 C6 -78.9(2) . . . . ?
Co1 N3 C5 C4 -38.6(4) . . . . ?
Co1 N4 C6 C7 -41.1(4) . . . . ?
Co1 N2 C4 C5 -37.9(4) . . . . ?
N3 C5 C4 N2 49.7(4) . . . . ?
Co1 N1 C2 C1 -36.0(3) . . . . ?
Co1 N1 C2 C3 88.0(3) . . . . ?
S1 C1 C2 N1 53.7(3) . . . . ?
S1 C1 C2 C3 -67.4(3) . . . . ?
O2 C3 C2 N1 16.9(6) . . . . ?
O1 C3 C2 N1 -164.5(4) . . . . ?
O2 C3 C2 C1 137.7(4) . . . . ?
O1 C3 C2 C1 -43.6(5) . . . . ?
Co1 N5 C7 C6 -38.1(4) . . . . ?
N4 C6 C7 N5 51.2(4) . . . . ?
O2 C3 O1 Cd1 -95.4(5) . . . . ?
C2 C3 O1 Cd1 86.0(3) . . . . ?
Cl2 Cd1 O1 C3 -123.5(3) . . . . ?
Cl4 Cd1 O1 C3 -21.6(4) . . . . ?
Cl3 Cd1 O1 C3 59.9(3) . . . . ?
Cl1 Cd1 O1 C3 147.5(3) . . . . ?
S1 Cd1 O1 C3 -37.7(2) . . . . ?
